data_7701971
loop_
_publ_author_name
'Wang, Xue-Zhi'
'Sun, Meng-Ying'
'Zheng, Ji'
'Luo, Dong'
'Li, Qi'
'Zhou, Xiao-Ping'
'Li, Dan'

_publ_section_title
;
 Coordination-Driven Self-Assembly of M10L8 Metal-Organic Bi-capped Square
 Antiprisms with Adaptable Cavity
;
_journal_name_full 'Dalton Transactions'
_journal_paper_doi 10.1039/C9DT04368C
_journal_year 2019
_chemical_formula_moiety '0.5(C44 H50 Cu4 N24), Cl O4'
_chemical_formula_sum 'C22 H25 Cl Cu2 N12 O4'
_chemical_formula_weight 684.07
_space_group_crystal_system orthorhombic
_space_group_IT_number 60
_space_group_name_Hall '-P 2n 2ab'
_space_group_name_H-M_alt 'P b c n'
_atom_sites_solution_hydrogens geom
_atom_sites_solution_primary dual
_audit_block_doi 10.5517/ccdc.csd.cc20ncgj
_audit_creation_date 2019-08-21
_audit_creation_method
;
Olex2 1.2
(compiled 2018.05.29 svn.r3508 for OlexSys, GUI svn.r5506)
;
_audit_update_record
;
2019-10-06 deposited with the CCDC.	2019-11-18 downloaded from the CCDC.
;
_cell_angle_alpha 90
_cell_angle_beta 90
_cell_angle_gamma 90
_cell_formula_units_Z 4
_cell_length_a 9.4211(5)
_cell_length_b 14.8334(5)
_cell_length_c 21.6671(10)
_cell_measurement_reflns_used 4309
_cell_measurement_temperature 100
_cell_measurement_theta_max 70.4800
_cell_measurement_theta_min 5.5440
_cell_volume 3027.9(2)
_computing_cell_refinement 'CrysAlisPro 1.171.39.28b (Rigaku OD, 2015)'
_computing_data_collection 'CrysAlisPro 1.171.39.28b (Rigaku OD, 2015)'
_computing_data_reduction 'CrysAlisPro 1.171.39.28b (Rigaku OD, 2015)'
_computing_molecular_graphics 'Olex2 (Dolomanov et al., 2009)'
_computing_publication_material 'Olex2 (Dolomanov et al., 2009)'
_computing_structure_refinement 'ShelXL (Sheldrick, 2015)'
_computing_structure_solution 'ShelXT (Sheldrick, 2015)'
_diffrn_ambient_temperature 100
_diffrn_detector 'CCD plate'
_diffrn_measured_fraction_theta_full 0.999
_diffrn_measured_fraction_theta_max 0.981
_diffrn_measurement_details
;
List of Runs (angles in degrees, time in seconds):

  # Type    Start    End  Width  t~exp~   \w     \q     \k     \f   Frames
#--------------------------------------------------------------------------
  1  \w    -16.00  32.00   0.50    1.50    --    0.00  38.00   0.00   96
  2  \w     54.00  89.00   0.50    1.50    --    0.00  38.00  90.00   70
  3  \w    -17.00  50.00   0.50    1.50    --    0.00  38.00  90.00  134
  4  \w     55.00  80.00   0.50    1.50    --    0.00  38.00   0.00   50
  5  \w     29.00 120.00   0.50    6.00    --   89.30 -82.00 -90.00  182
  6  \w     78.00 179.00   0.50    6.00    --   89.30  30.00 120.00  202
  7  \w    113.00 169.00   0.50    6.00    --   89.30  61.00  30.00  112
  8  \w     66.00 105.00   0.50    6.00    --   89.30  61.00  30.00   78
  9  \w     50.00 102.00   0.50    6.00    --   89.30 -82.00-150.00  104
 10  \w     66.00 143.00   0.50    6.00    --   89.30  61.00  60.00  154
 11  \w      5.00 113.00   0.50    6.00    --   89.30 -61.00 -90.00  216
;
_diffrn_measurement_device 'four-circle diffractometer'
_diffrn_measurement_device_type 'XtaLAB AFC12 (RINC): Kappa single'
_diffrn_measurement_method '\w scans'
_diffrn_orient_matrix_type 'CrysAlisPro convention (1999,Acta A55,543-557)'
_diffrn_orient_matrix_UB_11 -0.1043711000
_diffrn_orient_matrix_UB_12 0.0413773000
_diffrn_orient_matrix_UB_13 0.0467894000
_diffrn_orient_matrix_UB_21 0.1225223000
_diffrn_orient_matrix_UB_22 0.0142426000
_diffrn_orient_matrix_UB_23 0.0460866000
_diffrn_orient_matrix_UB_31 0.0273893000
_diffrn_orient_matrix_UB_32 0.0942591000
_diffrn_orient_matrix_UB_33 -0.0274211000
_diffrn_radiation_monochromator graphite
_diffrn_radiation_probe x-ray
_diffrn_radiation_type CuK\a
_diffrn_radiation_wavelength 1.54184
_diffrn_reflns_av_R_equivalents 0.0772
_diffrn_reflns_av_unetI/netI 0.0613
_diffrn_reflns_Laue_measured_fraction_full 0.999
_diffrn_reflns_Laue_measured_fraction_max 0.981
_diffrn_reflns_limit_h_max 7
_diffrn_reflns_limit_h_min -11
_diffrn_reflns_limit_k_max 18
_diffrn_reflns_limit_k_min -17
_diffrn_reflns_limit_l_max 14
_diffrn_reflns_limit_l_min -25
_diffrn_reflns_number 14261
_diffrn_reflns_point_group_measured_fraction_full 0.999
_diffrn_reflns_point_group_measured_fraction_max 0.981
_diffrn_reflns_theta_full 67.684
_diffrn_reflns_theta_max 71.109
_diffrn_reflns_theta_min 4.081
_diffrn_source 'fine-focus sealed X-ray tube'
_diffrn_source_type 'Enhance (Cu) X-ray Source'
_exptl_absorpt_coefficient_mu 2.968
_exptl_absorpt_correction_T_max 1.00000
_exptl_absorpt_correction_T_min 0.49278
_exptl_absorpt_correction_type multi-scan
_exptl_absorpt_process_details
;
CrysAlisPro 1.171.39.28b (Rigaku Oxford Diffraction, 2015)
Empirical absorption correction using spherical harmonics,
 implemented in SCALE3 ABSPACK scaling algorithm.
;
_exptl_crystal_colour 'clear light green'
_exptl_crystal_colour_lustre clear
_exptl_crystal_colour_modifier light
_exptl_crystal_colour_primary green
_exptl_crystal_density_diffrn 1.501
_exptl_crystal_description plank
_exptl_crystal_F_000 1392
_exptl_crystal_size_max 0.1
_exptl_crystal_size_mid 0.04
_exptl_crystal_size_min 0.02
_refine_diff_density_max 0.675
_refine_diff_density_min -0.970
_refine_diff_density_rms 0.116
_refine_ls_extinction_method none
_refine_ls_goodness_of_fit_ref 1.138
_refine_ls_hydrogen_treatment constr
_refine_ls_matrix_type full
_refine_ls_number_parameters 186
_refine_ls_number_reflns 2886
_refine_ls_number_restraints 0
_refine_ls_restrained_S_all 1.138
_refine_ls_R_factor_all 0.0787
_refine_ls_R_factor_gt 0.0660
_refine_ls_shift/su_max 0.000
_refine_ls_shift/su_mean 0.000
_refine_ls_structure_factor_coef Fsqd
_refine_ls_weighting_details 'w=1/[\s^2^(Fo^2^)+(0.0984P)^2^+4.8361P] where P=(Fo^2^+2Fc^2^)/3'
_refine_ls_weighting_scheme calc
_refine_ls_wR_factor_gt 0.1807
_refine_ls_wR_factor_ref 0.1918
_reflns_Friedel_coverage 0.000
_reflns_number_gt 2302
_reflns_number_total 2886
_reflns_threshold_expression 'I > 2\s(I)'
_cod_data_source_file c9dt04368c2.cif
_cod_data_source_block CP5
_cod_database_code 7701971
_shelx_shelxl_version_number 2018/3
_chemical_oxdiff_formula 'C N O H Cu Cl'
_shelx_space_group_comment
;
The symmetry employed for this shelxl refinement is uniquely defined
by the following loop, which should always be used as a source of
symmetry information in preference to the above space-group names.
They are only intended as comments.
;
_shelx_estimated_absorpt_t_max 0.943
_shelx_estimated_absorpt_t_min 0.756
_reflns_odcompleteness_completeness 99.90
_reflns_odcompleteness_iscentric 1
_reflns_odcompleteness_theta 64.99
_olex2_refinement_description
;
1. Fixed Uiso
 At 1.2 times of:
  All C(H) groups, All C(H,H) groups, All N(H) groups
2. Others
 Fixed Sof: H1(0.5)
3.a Secondary CH2 refined with riding coordinates:
 C5(H5A,H5B), C7(H7A,H7B), C6(H6A,H6B)
3.b Aromatic/amide H refined with riding coordinates:
 N1(H1), C11(H11), C10(H10), C1(H1A), C4(H4), C8(H8), C2(H2)
;
_platon_squeeze_void_probe_radius 1.20
_olex2_submission_special_instructions 'No special instructions were received'
_oxdiff_exptl_absorpt_empirical_details
;
Empirical correction (ABSPACK) includes:
- Absorption correction using spherical harmonics
- Frame scaling
;
_oxdiff_exptl_absorpt_empirical_full_max 1.850
_oxdiff_exptl_absorpt_empirical_full_min 0.342

loop_
_space_group_symop_operation_xyz
'x, y, z'
'-x+1/2, -y+1/2, z+1/2'
'-x, y, -z+1/2'
'x+1/2, -y+1/2, -z'
'-x, -y, -z'
'x-1/2, y-1/2, -z-1/2'
'x, -y, z-1/2'
'-x-1/2, y-1/2, z'

loop_
_atom_site_label
_atom_site_type_symbol
_atom_site_fract_x
_atom_site_fract_y
_atom_site_fract_z
_atom_site_U_iso_or_equiv
_atom_site_adp_type
_atom_site_occupancy
_atom_site_site_symmetry_order
_atom_site_calc_flag
_atom_site_refinement_flags_posn
_atom_site_refinement_flags_adp
_atom_site_refinement_flags_occupancy
Cu1 Cu 0.31764(7) 0.60765(4) 0.51101(3) 0.0273(3) Uani 1 1 d . . .
Cl1 Cl 0.500000 0.82045(11) 0.750000 0.0575(6) Uani 1 2 d S T P
N5 N 0.4732(4) 0.6968(2) 0.49256(16) 0.0270(8) Uani 1 1 d . . .
N6 N 0.6429(4) 0.8003(2) 0.47493(16) 0.0271(8) Uani 1 1 d . . .
N3 N 0.2311(4) 0.4809(2) 0.51601(17) 0.0299(8) Uani 1 1 d . . .
N2 N 0.3646(4) 0.5802(2) 0.59863(17) 0.0289(8) Uani 1 1 d . . .
N4 N 0.3052(4) 0.6051(2) 0.41835(19) 0.0326(9) Uani 1 1 d . . .
N1 N 0.4398(4) 0.5516(2) 0.69433(17) 0.0348(9) Uani 1 1 d . . .
H1 H 0.479523 0.559401 0.730701 0.042 Uiso 0.5 1 calc R . .
C11 C 0.5713(5) 0.7519(3) 0.5175(2) 0.0286(10) Uani 1 1 d . . .
H11 H 0.588432 0.756122 0.560579 0.034 Uiso 1 1 calc R . .
C3 C 0.3247(5) 0.4932(3) 0.6145(2) 0.0301(10) Uani 1 1 d . . .
C9 C 0.4833(5) 0.7125(3) 0.4298(2) 0.0300(9) Uani 1 1 d . . .
C10 C 0.5873(5) 0.7753(3) 0.4198(2) 0.0296(9) Uani 1 1 d . . .
H10 H 0.615933 0.797639 0.380589 0.036 Uiso 1 1 calc R . .
C1 C 0.4327(5) 0.6126(3) 0.6473(2) 0.0313(10) Uani 1 1 d . . .
H1A H 0.472101 0.671467 0.649178 0.038 Uiso 1 1 calc R . .
C4 C 0.2529(5) 0.4427(3) 0.5682(2) 0.0344(10) Uani 1 1 d . . .
H4 H 0.222148 0.382671 0.575687 0.041 Uiso 1 1 calc R . .
C8 C 0.3914(5) 0.6593(3) 0.3907(2) 0.0327(10) Uani 1 1 d . . .
H8 H 0.394374 0.663926 0.346953 0.039 Uiso 1 1 calc R . .
C5 C 0.1563(5) 0.4328(3) 0.4670(2) 0.0337(10) Uani 1 1 d . . .
H5A H 0.056187 0.453058 0.465910 0.040 Uiso 1 1 calc R . .
H5B H 0.156771 0.367434 0.476260 0.040 Uiso 1 1 calc R . .
C2 C 0.3721(6) 0.4757(3) 0.6733(2) 0.0354(11) Uani 1 1 d . . .
H2 H 0.360201 0.420888 0.695341 0.042 Uiso 1 1 calc R . .
C7 C 0.2116(6) 0.5469(3) 0.3821(2) 0.0386(11) Uani 1 1 d . . .
H7A H 0.238838 0.549885 0.338000 0.046 Uiso 1 1 calc R . .
H7B H 0.112387 0.568259 0.385883 0.046 Uiso 1 1 calc R . .
C6 C 0.2219(6) 0.4479(3) 0.4050(2) 0.0404(12) Uani 1 1 d . . .
H6A H 0.174728 0.408110 0.374638 0.049 Uiso 1 1 calc R . .
H6B H 0.323198 0.430366 0.406938 0.049 Uiso 1 1 calc R . .
O1 O 0.5801(7) 0.8708(6) 0.7892(4) 0.153(4) Uani 1 1 d . . .
O2 O 0.5948(6) 0.7676(5) 0.7171(4) 0.156(4) Uani 1 1 d . . .

loop_
_atom_site_aniso_label
_atom_site_aniso_U_11
_atom_site_aniso_U_22
_atom_site_aniso_U_33
_atom_site_aniso_U_23
_atom_site_aniso_U_13
_atom_site_aniso_U_12
Cu1 0.0366(4) 0.0165(4) 0.0288(4) 0.0005(2) -0.0030(3) -0.0019(2)
Cl1 0.0576(12) 0.0256(8) 0.0893(16) 0.000 -0.0136(11) 0.000
N5 0.035(2) 0.0177(16) 0.0282(19) 0.0020(13) -0.0023(15) 0.0010(15)
N6 0.036(2) 0.0191(17) 0.0264(18) 0.0023(13) 0.0027(15) -0.0034(15)
N3 0.039(2) 0.0172(17) 0.033(2) -0.0039(14) -0.0025(17) -0.0010(15)
N2 0.037(2) 0.0165(16) 0.033(2) 0.0023(14) -0.0002(16) 0.0008(15)
N4 0.039(2) 0.026(2) 0.032(2) -0.0013(15) -0.0024(17) -0.0001(16)
N1 0.053(3) 0.0266(19) 0.0251(19) 0.0022(14) -0.0014(17) 0.0015(17)
C11 0.039(3) 0.0176(19) 0.029(2) 0.0011(15) -0.0019(19) 0.0007(18)
C3 0.042(3) 0.0136(18) 0.034(2) 0.0028(16) -0.0032(19) 0.0009(17)
C9 0.040(3) 0.0223(19) 0.028(2) -0.0026(16) 0.0026(19) 0.0011(18)
C10 0.039(2) 0.023(2) 0.027(2) 0.0021(16) 0.0032(18) -0.0009(18)
C1 0.039(3) 0.025(2) 0.030(2) 0.0026(16) -0.0052(19) -0.0007(18)
C4 0.042(3) 0.019(2) 0.042(3) 0.0000(18) -0.002(2) 0.0013(19)
C8 0.044(3) 0.027(2) 0.028(2) -0.0041(17) -0.001(2) -0.002(2)
C5 0.042(3) 0.020(2) 0.039(3) -0.0074(18) -0.005(2) -0.0039(18)
C2 0.052(3) 0.021(2) 0.033(2) 0.0027(17) 0.000(2) 0.001(2)
C7 0.054(3) 0.032(2) 0.030(2) -0.0057(19) -0.011(2) -0.009(2)
C6 0.046(3) 0.028(2) 0.047(3) -0.007(2) -0.006(2) -0.003(2)
O1 0.089(5) 0.197(7) 0.173(7) -0.122(6) -0.005(4) -0.046(5)
O2 0.066(3) 0.146(6) 0.257(9) -0.145(6) -0.018(4) 0.017(4)

loop_
_atom_type_symbol
_atom_type_description
_atom_type_scat_dispersion_real
_atom_type_scat_dispersion_imag
_atom_type_scat_source
C C 0.0181 0.0091 'International Tables Vol C Tables 4.2.6.8 and 6.1.1.4'
H H 0.0000 0.0000 'International Tables Vol C Tables 4.2.6.8 and 6.1.1.4'
Cl Cl 0.3639 0.7018 'International Tables Vol C Tables 4.2.6.8 and 6.1.1.4'
Cu Cu -1.9646 0.5888 'International Tables Vol C Tables 4.2.6.8 and 6.1.1.4'
N N 0.0311 0.0180 'International Tables Vol C Tables 4.2.6.8 and 6.1.1.4'
O O 0.0492 0.0322 'International Tables Vol C Tables 4.2.6.8 and 6.1.1.4'

loop_
_geom_angle_atom_site_label_1
_geom_angle_atom_site_label_2
_geom_angle_atom_site_label_3
_geom_angle
_geom_angle_site_symmetry_1
_geom_angle_site_symmetry_3
N5 Cu1 N6 99.64(14) . 4_466
N5 Cu1 N3 154.32(15) . .
N3 Cu1 N6 105.59(15) . 4_466
N2 Cu1 N5 99.31(15) . .
N2 Cu1 N6 99.45(14) . 4_466
N2 Cu1 N3 81.41(15) . .
N2 Cu1 N4 163.86(15) . .
N4 Cu1 N5 81.78(14) . .
N4 Cu1 N6 96.21(14) . 4_466
N4 Cu1 N3 90.69(15) . .
O1 Cl1 O1 113.4(9) 3_656 .
O1 Cl1 O2 110.3(6) 3_656 .
O1 Cl1 O2 105.9(4) 3_656 3_656
O1 Cl1 O2 105.9(4) . .
O1 Cl1 O2 110.3(6) . 3_656
O2 Cl1 O2 111.0(8) . 3_656
C11 N5 Cu1 144.9(3) . .
C11 N5 C9 104.2(4) . .
C9 N5 Cu1 110.8(3) . .
C11 N6 Cu1 128.4(3) . 4_566
C11 N6 C10 105.3(4) . .
C10 N6 Cu1 126.2(3) . 4_566
C4 N3 Cu1 112.8(3) . .
C4 N3 C5 120.2(4) . .
C5 N3 Cu1 126.9(3) . .
C3 N2 Cu1 111.5(3) . .
C1 N2 Cu1 142.4(3) . .
C1 N2 C3 105.7(4) . .
C8 N4 Cu1 114.5(3) . .
C8 N4 C7 119.8(4) . .
C7 N4 Cu1 125.6(3) . .
C1 N1 H1 127.1 . .
C1 N1 C2 105.8(4) . .
C2 N1 H1 127.1 . .
N5 C11 N6 113.1(4) . .
N5 C11 H11 123.4 . .
N6 C11 H11 123.4 . .
N2 C3 C4 116.3(4) . .
C2 C3 N2 108.6(4) . .
C2 C3 C4 135.1(4) . .
N5 C9 C8 116.3(4) . .
C10 C9 N5 108.7(4) . .
C10 C9 C8 135.0(4) . .
N6 C10 C9 108.8(4) . .
N6 C10 H10 125.6 . .
C9 C10 H10 125.6 . .
N2 C1 N1 112.2(4) . .
N2 C1 H1A 123.9 . .
N1 C1 H1A 123.9 . .
N3 C4 C3 117.7(4) . .
N3 C4 H4 121.1 . .
C3 C4 H4 121.1 . .
N4 C8 C9 116.4(4) . .
N4 C8 H8 121.8 . .
C9 C8 H8 121.8 . .
N3 C5 H5A 109.1 . .
N3 C5 H5B 109.1 . .
N3 C5 C6 112.3(4) . .
H5A C5 H5B 107.9 . .
C6 C5 H5A 109.1 . .
C6 C5 H5B 109.1 . .
N1 C2 C3 107.7(4) . .
N1 C2 H2 126.2 . .
C3 C2 H2 126.2 . .
N4 C7 H7A 109.6 . .
N4 C7 H7B 109.6 . .
N4 C7 C6 110.3(4) . .
H7A C7 H7B 108.1 . .
C6 C7 H7A 109.6 . .
C6 C7 H7B 109.6 . .
C5 C6 C7 113.8(4) . .
C5 C6 H6A 108.8 . .
C5 C6 H6B 108.8 . .
C7 C6 H6A 108.8 . .
C7 C6 H6B 108.8 . .
H6A C6 H6B 107.7 . .

loop_
_geom_bond_atom_site_label_1
_geom_bond_atom_site_label_2
_geom_bond_distance
_geom_bond_site_symmetry_2
Cu1 N5 2.014(4) .
Cu1 N6 2.160(4) 4_466
Cu1 N3 2.053(4) .
Cu1 N2 1.991(4) .
Cu1 N4 2.011(4) .
Cl1 O1 1.360(6) .
Cl1 O1 1.360(5) 3_656
Cl1 O2 1.386(6) .
Cl1 O2 1.386(6) 3_656
N5 C11 1.346(5) .
N5 C9 1.383(5) .
N6 C11 1.349(5) .
N6 C10 1.357(6) .
N3 C4 1.281(6) .
N3 C5 1.461(6) .
N2 C3 1.387(5) .
N2 C1 1.324(6) .
N4 C8 1.291(6) .
N4 C7 1.463(6) .
N1 H1 0.8800 .
N1 C1 1.365(5) .
N1 C2 1.372(6) .
C11 H11 0.9500 .
C3 C4 1.425(6) .
C3 C2 1.373(6) .
C9 C10 1.369(6) .
C9 C8 1.446(6) .
C10 H10 0.9500 .
C1 H1A 0.9500 .
C4 H4 0.9500 .
C8 H8 0.9500 .
C5 H5A 0.9900 .
C5 H5B 0.9900 .
C5 C6 1.494(7) .
C2 H2 0.9500 .
C7 H7A 0.9900 .
C7 H7B 0.9900 .
C7 C6 1.553(6) .
C6 H6A 0.9900 .
C6 H6B 0.9900 .

loop_
_platon_squeeze_void_nr
_platon_squeeze_void_average_x
_platon_squeeze_void_average_y
_platon_squeeze_void_average_z
_platon_squeeze_void_volume
_platon_squeeze_void_count_electrons
_platon_squeeze_void_content
1 0.000 0.356 0.250 95 39 ' '
2 0.000 0.644 0.750 94 39 ' '
3 0.500 0.144 0.750 94 39 ' '
4 0.500 0.856 0.250 95 39 ' '
